data_9004963
loop_
_publ_author_name
'Kogarko, L. N.'
'Uvarova, Y. A.'
'Sokolova, E.'
'Hawthorne, F. C.'
'Ottolini, L.'
'Grice, J. D.'

_publ_section_title
;Oxykinoshitalite, a new species of mica from Fernando-do-Noronha island,
 Brazil: Occurrence and crystal structure Locality: Fernando-do-Noronha
 island, Brazil
;
_journal_name_full 'The Canadian Mineralogist'
_journal_page_first 1501
_journal_page_last 1510
_journal_paper_doi 10.2113/gscanmin.43.5.1501
_journal_volume 43
_journal_year 2005
_chemical_compound_source 'Fernando-do-Noronha island, Brazil'
_chemical_formula_sum
;Al1.56 Ba0.47 Ca0.01 F0.25 Fe0.88 H0.31 K0.42 Mg1.36 Mn0.01 Na0.06 O11.75
 Si2.312 Ti0.75
;
_chemical_name_mineral Oxykinoshitalite
_space_group_IT_number 12
_symmetry_space_group_name_Hall '-C 2y'
_symmetry_space_group_name_H-M 'C 1 2/m 1'
_cell_angle_alpha 90
_cell_angle_beta 100.337
_cell_angle_gamma 90
_cell_formula_units_Z 2
_cell_length_a 5.3516
_cell_length_b 9.2817
_cell_length_c 10.0475
_cell_volume 490.979
_database_code_amcsd 0006061
_exptl_crystal_density_diffrn 3.392
_cod_original_formula_sum
;Ba.47 K.42 Na.06 Ca.01 Mg1.36 Fe.88 Ti.75 Mn.01 Si2.312 Al1.56 O11.75 F.25
 H.31
;
_cod_database_code 9004963

loop_
_space_group_symop_operation_xyz
x,y,z
1/2+x,1/2+y,z
x,-y,z
1/2+x,1/2-y,z
-x,y,-z
1/2-x,1/2+y,-z
-x,-y,-z
1/2-x,1/2-y,-z

loop_
_atom_site_aniso_label
_atom_site_aniso_U_11
_atom_site_aniso_U_22
_atom_site_aniso_U_33
_atom_site_aniso_U_12
_atom_site_aniso_U_13
_atom_site_aniso_U_23
BaI 0.01970 0.02050 0.02850 0.00000 0.00460 0.00000
KI 0.01970 0.02050 0.02850 0.00000 0.00460 0.00000
NaI 0.01970 0.02050 0.02850 0.00000 0.00460 0.00000
CaI 0.01970 0.02050 0.02850 0.00000 0.00460 0.00000
MgM1 0.00820 0.00650 0.01670 0.00000 0.00430 0.00000
Fe2+M1 0.00820 0.00650 0.01670 0.00000 0.00430 0.00000
Fe3+M1 0.00820 0.00650 0.01670 0.00000 0.00430 0.00000
Ti4+M1 0.00820 0.00650 0.01670 0.00000 0.00430 0.00000
MgM2 0.00670 0.01750 0.01390 0.00000 0.00140 0.00000
Ti4+M2 0.00670 0.01750 0.01390 0.00000 0.00140 0.00000
Fe3+M2 0.00670 0.01750 0.01390 0.00000 0.00140 0.00000
Fe2+M2 0.00670 0.01750 0.01390 0.00000 0.00140 0.00000
MnM2 0.00670 0.01750 0.01390 0.00000 0.00140 0.00000
SiT 0.00830 0.01060 0.01450 -0.00050 0.00240 0.00010
AlT 0.00830 0.01060 0.01450 -0.00050 0.00240 0.00010
O1 0.01920 0.02870 0.02100 -0.00750 0.00600 -0.00300
O2 0.01200 0.01070 0.01800 -0.00070 0.00310 0.00070
O3 0.02900 0.01630 0.01300 0.00000 -0.00120 0.00000
O4 0.00930 0.02300 0.01600 0.00000 0.00310 0.00000
O-H4 0.00930 0.02300 0.01600 0.00000 0.00310 0.00000
F4 0.00930 0.02300 0.01600 0.00000 0.00310 0.00000

loop_
_atom_site_label
_atom_site_fract_x
_atom_site_fract_y
_atom_site_fract_z
_atom_site_occupancy
_atom_site_U_iso_or_equiv
_atom_site_type_symbol
_atom_site_attached_hydrogens
BaI 0.00000 0.00000 0.00000 0.47000 0.02290 Ba 0
KI 0.00000 0.00000 0.00000 0.42000 0.02290 K 0
NaI 0.00000 0.00000 0.00000 0.06000 0.02290 Na 0
CaI 0.00000 0.00000 0.00000 0.01000 0.02290 Ca 0
MgM1 0.00000 0.50000 0.50000 0.52000 0.01020 Mg 0
Fe2+M1 0.00000 0.50000 0.50000 0.13000 0.01020 Fe 0
Fe3+M1 0.00000 0.50000 0.50000 0.27000 0.01020 Fe 0
Ti4+M1 0.00000 0.50000 0.50000 0.08000 0.01020 Ti 0
MgM2 0.00000 0.15509 0.50000 0.42000 0.01270 Mg 0
Ti4+M2 0.00000 0.15509 0.50000 0.33500 0.01270 Ti 0
Fe3+M2 0.00000 0.15509 0.50000 0.16500 0.01270 Fe 0
Fe2+M2 0.00000 0.15509 0.50000 0.07500 0.01270 Fe 0
MnM2 0.00000 0.15509 0.50000 0.00500 0.01270 Mn 0
SiT 0.57360 0.16750 0.22032 0.57800 0.01110 Si 0
AlT 0.57360 0.16750 0.22032 0.39000 0.01110 Al 0
O1 0.81790 0.23540 0.15860 1.00000 0.02270 O 0
O2 0.63140 0.17090 0.39030 1.00000 0.01350 O 0
O3 0.52230 0.00000 0.16030 1.00000 0.02020 O 0
O4 0.12570 0.00000 0.39640 0.72000 0.01600 O 0
O-H4 0.12570 0.00000 0.39640 0.15500 0.01600 O 1
F4 0.12570 0.00000 0.39640 0.12500 0.01600 F 0

loop_
_cod_changelog_entry_id
_cod_changelog_entry_author
_cod_changelog_entry_date
_cod_changelog_entry_text
1
;cod-tools version 3.8.0
Id: cif_guess_AMCSD_atom_types 9581 2023-05-17 12:35:41Z saulius
;
2023-05-18T11:38:31+03:00
;Derived atom types and hydrogen counts
from atom names that follow the AMCSD naming convention
(Wat == water, O-H == hydroxyl).
;
2
;cod-tools version 3.10.1
Id: cif_fix_AMCSD_aniso_labels 10200 2024-08-01 14:09:44Z saulius
;
2024-08-02T12:20:50+03:00
;Changed the following '_atom_site_aniso_label' values:
'OH4' -> 'O-H4'
;

loop_
_cod_related_entry_id
_cod_related_entry_database
_cod_related_entry_code
1 AMCSD 0006061
